data_4101928
loop_
_publ_author_name
'Jared S. Silvia'
'Christopher C. Cummins'

_publ_contact_author_address
;Department of Chemistry
Massachusetts Institute of Technology
Cambridge, MA
02139
;
_publ_contact_author_email ccummins@mit.edu
_publ_contact_author_name 'Christopher C. Cummins'
_publ_section_title
;
 Ligand-Based Reduction of CO2 to CO Mediated by an Anionic Niobium
 Nitride Complex
;
_journal_name_full 'Journal of the American Chemical Society'
_journal_page_first 2169
_journal_page_last 2171
_journal_paper_doi 10.1021/ja910445r
_journal_volume 132
_journal_year 2010
_chemical_formula_moiety 'C37 H54 N4 Nb O2, C16 H32 Na O8, C7 H8'
_chemical_formula_sum 'C60 H94 N4 Na Nb O10'
_chemical_formula_weight 1147.29
_chemical_name_systematic
; 
 ? 
;
_space_group_IT_number 14
_symmetry_cell_setting monoclinic
_symmetry_space_group_name_Hall '-P 2ybc'
_symmetry_space_group_name_H-M 'P 1 21/c 1'
_atom_sites_solution_hydrogens geom
_atom_sites_solution_primary direct
_atom_sites_solution_secondary difmap
_audit_creation_method SHELXL-97
_cell_angle_alpha 90.00
_cell_angle_beta 107.012(2)
_cell_angle_gamma 90.00
_cell_formula_units_Z 4
_cell_length_a 15.8479(17)
_cell_length_b 19.368(2)
_cell_length_c 20.954(2)
_cell_measurement_reflns_used 9901
_cell_measurement_temperature 100(2)
_cell_measurement_theta_max 25.64
_cell_measurement_theta_min 2.17
_cell_volume 6150.2(11)
_computing_cell_refinement 'SAINT 7.46A (Bruker-AXS, 2008)'
_computing_data_collection 'APEX2 3.0 (Bruker-AXS, 2008)'
_computing_data_reduction 'SAINT 7.46A (Bruker-AXS, 2008)'
_computing_molecular_graphics 'Bruker SHELXTL'
_computing_publication_material 'Bruker SHELXTL'
_computing_structure_refinement 'SHELXL-97 (Sheldrick, 2008)'
_computing_structure_solution 'SHELXS-97 (Sheldrick, 2008)'
_diffrn_ambient_temperature 100(2)
_diffrn_detector_area_resol_mean 8.3
_diffrn_measured_fraction_theta_full 1.000
_diffrn_measured_fraction_theta_max 1.000
_diffrn_measurement_device_type 'Bruker Smart APEX CCD'
_diffrn_measurement_method 'omega and phi scans'
_diffrn_radiation_monochromator graphite
_diffrn_radiation_source 'fine-focus sealed tube'
_diffrn_radiation_type MoK\a
_diffrn_radiation_wavelength 0.71073
_diffrn_reflns_av_R_equivalents 0.1383
_diffrn_reflns_av_sigmaI/netI 0.0688
_diffrn_reflns_limit_h_max 19
_diffrn_reflns_limit_h_min -19
_diffrn_reflns_limit_k_max 23
_diffrn_reflns_limit_k_min -23
_diffrn_reflns_limit_l_max 25
_diffrn_reflns_limit_l_min -25
_diffrn_reflns_number 119142
_diffrn_reflns_theta_full 25.35
_diffrn_reflns_theta_max 25.35
_diffrn_reflns_theta_min 1.34
_exptl_absorpt_coefficient_mu 0.260
_exptl_absorpt_correction_T_max 0.9745
_exptl_absorpt_correction_T_min 0.9498
_exptl_absorpt_correction_type multi-scan
_exptl_absorpt_process_details 'SADABS (Sheldrick, 2008)'
_exptl_crystal_colour colourless
_exptl_crystal_density_diffrn 1.239
_exptl_crystal_density_method 'not measured'
_exptl_crystal_description block
_exptl_crystal_F_000 2456
_exptl_crystal_size_max 0.20
_exptl_crystal_size_mid 0.15
_exptl_crystal_size_min 0.10
_refine_diff_density_max 0.562
_refine_diff_density_min -0.426
_refine_diff_density_rms 0.065
_refine_ls_extinction_method none
_refine_ls_goodness_of_fit_ref 1.002
_refine_ls_hydrogen_treatment constr
_refine_ls_matrix_type full
_refine_ls_number_parameters 875
_refine_ls_number_reflns 11261
_refine_ls_number_restraints 1649
_refine_ls_restrained_S_all 0.958
_refine_ls_R_factor_all 0.0916
_refine_ls_R_factor_gt 0.0429
_refine_ls_shift/su_max 0.001
_refine_ls_shift/su_mean 0.000
_refine_ls_structure_factor_coef Fsqd
_refine_ls_weighting_details 'calc w=1/[\s^2^(Fo^2^)+(0.0373P)^2^+4.7200P] where P=(Fo^2^+2Fc^2^)/3'
_refine_ls_weighting_scheme calc
_refine_ls_wR_factor_gt 0.0865
_refine_ls_wR_factor_ref 0.1058
_reflns_number_gt 7074
_reflns_number_total 11261
_reflns_threshold_expression >2sigma(I)
_cod_data_source_file ja910445r_si_001_2.cif
_cod_data_source_block '[Na][O2C-1]'
_cod_original_cell_volume 6150.3(11)
_cod_database_code 4101928

loop_
_symmetry_equiv_pos_as_xyz
'x, y, z'
'-x, y+1/2, -z+1/2'
'-x, -y, -z'
'x, -y-1/2, z-1/2'

loop_
_atom_site_label
_atom_site_type_symbol
_atom_site_fract_x
_atom_site_fract_y
_atom_site_fract_z
_atom_site_U_iso_or_equiv
_atom_site_adp_type
_atom_site_occupancy
_atom_site_symmetry_multiplicity
_atom_site_calc_flag
_atom_site_refinement_flags
_atom_site_disorder_assembly
_atom_site_disorder_group
Nb1 Nb -0.036759(16) 0.748571(15) 0.367319(13) 0.02036(8) Uani 1 1 d U . .
Na1 Na 0.47775(7) 0.52096(6) 0.20776(6) 0.0273(3) Uani 1 1 d U . .
N1 N -0.01718(15) 0.80154(12) 0.28971(12) 0.0239(6) Uani 1 1 d U . .
N2 N 0.00629(15) 0.64975(12) 0.37197(12) 0.0240(6) Uani 1 1 d U . .
N3 N 0.01683(15) 0.79871(12) 0.45393(12) 0.0232(6) Uani 1 1 d U . .
N4 N -0.15184(14) 0.74801(13) 0.35447(11) 0.0229(5) Uani 1 1 d U . .
C11 C 0.0623(2) 0.84285(15) 0.30785(15) 0.0255(7) Uani 1 1 d U . .
C12 C 0.1419(2) 0.81401(16) 0.30476(15) 0.0261(7) Uani 1 1 d U . .
H12 H 0.1424 0.7680 0.2891 0.031 Uiso 1 1 calc R . .
C13 C 0.2205(2) 0.85133(16) 0.32423(16) 0.0297(8) Uani 1 1 d U . .
C14 C 0.2186(2) 0.91859(17) 0.34707(16) 0.0323(8) Uani 1 1 d U . .
H14 H 0.2718 0.9445 0.3607 0.039 Uiso 1 1 calc R . .
C15 C 0.1403(2) 0.94865(16) 0.35030(16) 0.0315(8) Uani 1 1 d U . .
C16 C 0.0630(2) 0.91055(15) 0.33042(15) 0.0283(7) Uani 1 1 d U . .
H16 H 0.0092 0.9310 0.3322 0.034 Uiso 1 1 calc R . .
C131 C 0.3049(2) 0.81805(18) 0.32073(19) 0.0413(9) Uani 1 1 d U . .
H13A H 0.3506 0.8535 0.3257 0.062 Uiso 1 1 calc R . .
H13B H 0.2949 0.7950 0.2775 0.062 Uiso 1 1 calc R . .
H13C H 0.3243 0.7840 0.3567 0.062 Uiso 1 1 calc R . .
C151 C 0.1391(2) 1.02145(16) 0.37647(18) 0.0415(9) Uani 1 1 d U . .
H15A H 0.1079 1.0519 0.3398 0.062 Uiso 1 1 calc R . .
H15B H 0.1998 1.0378 0.3954 0.062 Uiso 1 1 calc R . .
H15C H 0.1088 1.0217 0.4111 0.062 Uiso 1 1 calc R . .
C17 C -0.0789(2) 0.81366(16) 0.22128(16) 0.0283(7) Uani 1 1 d U . .
C171 C -0.1345(2) 0.74899(19) 0.19859(15) 0.0381(8) Uani 1 1 d U . .
H17A H -0.0959 0.7103 0.1956 0.057 Uiso 1 1 calc R . .
H17B H -0.1768 0.7572 0.1547 0.057 Uiso 1 1 calc R . .
H17C H -0.1664 0.7379 0.2309 0.057 Uiso 1 1 calc R . .
C172 C -0.0274(2) 0.82944(18) 0.17169(16) 0.0363(8) Uani 1 1 d U . .
H17D H 0.0044 0.8732 0.1838 0.055 Uiso 1 1 calc R . .
H17E H -0.0684 0.8331 0.1266 0.055 Uiso 1 1 calc R . .
H17F H 0.0149 0.7922 0.1729 0.055 Uiso 1 1 calc R . .
C173 C -0.1407(2) 0.87417(19) 0.22303(18) 0.0445(10) Uani 1 1 d U . .
H17G H -0.1705 0.8654 0.2571 0.067 Uiso 1 1 calc R . .
H17H H -0.1847 0.8789 0.1793 0.067 Uiso 1 1 calc R . .
H17I H -0.1062 0.9169 0.2338 0.067 Uiso 1 1 calc R . .
C21 C 0.0861(2) 0.64324(14) 0.35216(15) 0.0234(7) Uani 1 1 d U . .
C22 C 0.1690(2) 0.64254(15) 0.40007(16) 0.0275(7) Uani 1 1 d U . .
H22 H 0.1727 0.6464 0.4460 0.033 Uiso 1 1 calc R . .
C23 C 0.2463(2) 0.63619(16) 0.38136(17) 0.0309(8) Uani 1 1 d U . .
C24 C 0.2391(2) 0.63276(16) 0.31408(18) 0.0335(8) Uani 1 1 d U . .
H24 H 0.2915 0.6289 0.3010 0.040 Uiso 1 1 calc R . .
C25 C 0.1588(2) 0.63481(16) 0.26514(17) 0.0323(8) Uani 1 1 d U . .
C26 C 0.0823(2) 0.63919(15) 0.28552(16) 0.0284(7) Uani 1 1 d U . .
H26 H 0.0264 0.6394 0.2527 0.034 Uiso 1 1 calc R . .
C231 C 0.3360(2) 0.63358(19) 0.43268(18) 0.0430(9) Uani 1 1 d U . .
H23A H 0.3668 0.5914 0.4264 0.065 Uiso 1 1 calc R . .
H23B H 0.3287 0.6336 0.4776 0.065 Uiso 1 1 calc R . .
H23C H 0.3705 0.6740 0.4274 0.065 Uiso 1 1 calc R . .
C27 C -0.0340(2) 0.58182(15) 0.38170(16) 0.0282(8) Uani 1 1 d U . .
C271 C 0.0362(2) 0.53494(18) 0.4273(2) 0.0483(10) Uani 1 1 d U . .
H27A H 0.0826 0.5254 0.4062 0.073 Uiso 1 1 calc R . .
H27B H 0.0089 0.4914 0.4346 0.073 Uiso 1 1 calc R . .
H27C H 0.0620 0.5580 0.4702 0.073 Uiso 1 1 calc R . .
C272 C -0.0707(2) 0.54511(18) 0.31500(18) 0.0423(9) Uani 1 1 d U . .
H27D H -0.1148 0.5746 0.2846 0.064 Uiso 1 1 calc R . .
H27E H -0.0984 0.5016 0.3219 0.064 Uiso 1 1 calc R . .
H27F H -0.0227 0.5355 0.2957 0.064 Uiso 1 1 calc R . .
C273 C -0.1069(2) 0.59482(17) 0.41368(18) 0.0369(9) Uani 1 1 d U . .
H27G H -0.0827 0.6195 0.4559 0.055 Uiso 1 1 calc R . .
H27H H -0.1317 0.5506 0.4221 0.055 Uiso 1 1 calc R . .
H27I H -0.1533 0.6228 0.3836 0.055 Uiso 1 1 calc R . .
C31 C 0.10273(19) 0.77372(15) 0.49254(15) 0.0239(7) Uani 1 1 d U . .
C32 C 0.1107(2) 0.72002(16) 0.53821(15) 0.0280(7) Uani 1 1 d U . .
H32 H 0.0591 0.6992 0.5437 0.034 Uiso 1 1 calc R . .
C33 C 0.1931(2) 0.69643(18) 0.57577(16) 0.0351(8) Uani 1 1 d U . .
C34 C 0.2681(2) 0.72771(17) 0.56649(16) 0.0356(8) Uani 1 1 d U . .
H34 H 0.3247 0.7126 0.5926 0.043 Uiso 1 1 calc R . .
C35 C 0.2625(2) 0.78007(17) 0.52043(16) 0.0306(8) Uani 1 1 d U . .
C36 C 0.1789(2) 0.80260(16) 0.48311(16) 0.0278(7) Uani 1 1 d U . .
H36 H 0.1738 0.8381 0.4509 0.033 Uiso 1 1 calc R . .
C331 C 0.2003(3) 0.63767(19) 0.62437(18) 0.0491(10) Uani 1 1 d U . .
H33A H 0.2615 0.6215 0.6396 0.074 Uiso 1 1 calc R . .
H33B H 0.1618 0.5997 0.6023 0.074 Uiso 1 1 calc R . .
H33C H 0.1823 0.6537 0.6628 0.074 Uiso 1 1 calc R . .
C351 C 0.3444(2) 0.81208(19) 0.50996(18) 0.0430(9) Uani 1 1 d U . .
H35A H 0.3818 0.8304 0.5524 0.065 Uiso 1 1 calc R . .
H35B H 0.3275 0.8496 0.4774 0.065 Uiso 1 1 calc R . .
H35C H 0.3772 0.7769 0.4933 0.065 Uiso 1 1 calc R . .
C37 C -0.0221(2) 0.85209(15) 0.48959(15) 0.0250(7) Uani 1 1 d U . .
C371 C -0.0576(2) 0.81796(16) 0.54183(17) 0.0357(8) Uani 1 1 d U . .
H37A H -0.1014 0.7829 0.5204 0.054 Uiso 1 1 calc R . .
H37B H -0.0854 0.8529 0.5629 0.054 Uiso 1 1 calc R . .
H37C H -0.0090 0.7960 0.5758 0.054 Uiso 1 1 calc R . .
C372 C 0.0494(2) 0.90614(16) 0.52179(17) 0.0334(8) Uani 1 1 d U . .
H37D H 0.0980 0.8836 0.5553 0.050 Uiso 1 1 calc R . .
H37E H 0.0238 0.9422 0.5432 0.050 Uiso 1 1 calc R . .
H37F H 0.0718 0.9269 0.4873 0.050 Uiso 1 1 calc R . .
C373 C -0.0960(2) 0.88966(16) 0.43946(17) 0.0328(8) Uani 1 1 d U . .
H37G H -0.0741 0.9084 0.4038 0.049 Uiso 1 1 calc R . .
H37H H -0.1172 0.9275 0.4617 0.049 Uiso 1 1 calc R . .
H37I H -0.1444 0.8574 0.4203 0.049 Uiso 1 1 calc R . .
C41 C -0.24641(18) 0.75290(18) 0.34262(15) 0.0271(7) Uani 1 1 d U . .
O411 O -0.29145(15) 0.70853(13) 0.30656(14) 0.0509(7) Uani 1 1 d U . .
O412 O -0.27300(15) 0.80273(13) 0.36907(13) 0.0478(7) Uani 1 1 d U . .
C251 C 0.1516(2) 0.6355(2) 0.19223(17) 0.0454(10) Uani 1 1 d U . .
H25A H 0.1453 0.6832 0.1759 0.068 Uiso 1 1 calc R . .
H25B H 0.0999 0.6086 0.1677 0.068 Uiso 1 1 calc R . .
H25C H 0.2049 0.6152 0.1854 0.068 Uiso 1 1 calc R . .
C81 C 0.3080(4) 0.3896(3) 0.4678(2) 0.0397(14) Uani 0.721(6) 1 d PDU A 1
C82 C 0.2912(9) 0.3319(5) 0.5017(10) 0.045(2) Uani 0.721(6) 1 d PDU A 1
H82 H 0.2383 0.3298 0.5143 0.054 Uiso 0.721(6) 1 calc PR A 1
C83 C 0.3493(4) 0.2783(3) 0.5170(3) 0.0466(16) Uani 0.721(6) 1 d PDU A 1
H83 H 0.3385 0.2403 0.5423 0.056 Uiso 0.721(6) 1 calc PR A 1
C84 C 0.4235(4) 0.2792(3) 0.4958(3) 0.0491(16) Uani 0.721(6) 1 d PDU A 1
H84 H 0.4632 0.2413 0.5054 0.059 Uiso 0.721(6) 1 calc PR A 1
C85 C 0.4405(4) 0.3346(3) 0.4610(3) 0.0448(15) Uani 0.721(6) 1 d PDU A 1
H85 H 0.4917 0.3352 0.4461 0.054 Uiso 0.721(6) 1 calc PR A 1
C86 C 0.3835(5) 0.3889(4) 0.4478(4) 0.0459(18) Uani 0.721(6) 1 d PDU A 1
H86 H 0.3960 0.4275 0.4240 0.055 Uiso 0.721(6) 1 calc PR A 1
C811 C 0.2467(5) 0.4499(4) 0.4549(4) 0.061(2) Uani 0.721(6) 1 d PDU A 1
H81A H 0.1888 0.4352 0.4581 0.092 Uiso 0.721(6) 1 calc PR A 1
H81B H 0.2403 0.4680 0.4101 0.092 Uiso 0.721(6) 1 calc PR A 1
H81C H 0.2705 0.4860 0.4880 0.092 Uiso 0.721(6) 1 calc PR A 1
C61 C 0.3496(10) 0.3154(7) 0.4862(8) 0.053(4) Uani 0.279(6) 1 d PDU A 2
C62 C 0.3984(14) 0.3561(9) 0.4557(13) 0.057(5) Uani 0.279(6) 1 d PDU A 2
H62 H 0.4465 0.3361 0.4439 0.068 Uiso 0.279(6) 1 calc PR A 2
C63 C 0.3791(13) 0.4244(9) 0.4420(12) 0.058(5) Uani 0.279(6) 1 d PDU A 2
H63 H 0.4193 0.4549 0.4305 0.070 Uiso 0.279(6) 1 calc PR A 2
C64 C 0.3000(11) 0.4458(9) 0.4460(9) 0.065(5) Uani 0.279(6) 1 d PDU A 2
H64 H 0.2793 0.4903 0.4297 0.078 Uiso 0.279(6) 1 calc PR A 2
C65 C 0.2488(10) 0.4053(8) 0.4727(7) 0.050(4) Uani 0.279(6) 1 d PDU A 2
H65 H 0.1918 0.4212 0.4719 0.060 Uiso 0.279(6) 1 calc PR A 2
C66 C 0.276(2) 0.3442(15) 0.500(3) 0.048(5) Uani 0.279(6) 1 d PDU A 2
H66 H 0.2472 0.3212 0.5276 0.058 Uiso 0.279(6) 1 calc PR A 2
C611 C 0.3692(19) 0.2439(9) 0.5107(12) 0.109(9) Uani 0.279(6) 1 d PDU A 2
H61A H 0.3260 0.2124 0.4822 0.164 Uiso 0.279(6) 1 calc PR A 2
H61B H 0.3660 0.2408 0.5567 0.164 Uiso 0.279(6) 1 calc PR A 2
H61C H 0.4286 0.2312 0.5096 0.164 Uiso 0.279(6) 1 calc PR A 2
O11 O 0.47541(14) 0.59371(11) 0.30536(12) 0.0363(6) Uani 1 1 d DU B 1
C911 C 0.5412(2) 0.5686(2) 0.36346(17) 0.0418(9) Uani 1 1 d DU B 1
H91A H 0.5211 0.5244 0.3777 0.050 Uiso 1 1 calc R B 1
H91B H 0.5486 0.6022 0.4003 0.050 Uiso 1 1 calc R B 1
C912 C 0.6288(2) 0.5578(2) 0.35035(17) 0.0427(9) Uani 1 1 d DU B 1
H91C H 0.6510 0.6020 0.3379 0.051 Uiso 1 1 calc R B 1
H91D H 0.6726 0.5398 0.3909 0.051 Uiso 1 1 calc R B 1
O12 O 0.61542(14) 0.50943(11) 0.29717(11) 0.0349(5) Uani 1 1 d DU B 1
C913 C 0.6871(2) 0.50578(17) 0.26856(17) 0.0356(8) Uani 1 1 d DU B 1
H91E H 0.6838 0.4615 0.2443 0.043 Uiso 1 1 calc R B 1
H91F H 0.7436 0.5065 0.3048 0.043 Uiso 1 1 calc R B 1
C914 C 0.6859(2) 0.56441(17) 0.22143(16) 0.0338(8) Uani 1 1 d DU B 1
H91G H 0.6882 0.6091 0.2448 0.041 Uiso 1 1 calc R B 1
H91H H 0.7375 0.5615 0.2041 0.041 Uiso 1 1 calc R B 1
O13 O 0.60612(14) 0.55932(11) 0.16796(11) 0.0346(5) Uani 1 1 d DU B 1
C915 C 0.5815(2) 0.62201(17) 0.13089(17) 0.0383(9) Uani 1 1 d DU B 1
H91I H 0.5383 0.6113 0.0873 0.046 Uiso 1 1 calc R B 1
H91J H 0.6343 0.6425 0.1222 0.046 Uiso 1 1 calc R B 1
C916 C 0.5418(2) 0.67376(17) 0.16717(18) 0.0384(9) Uani 1 1 d DU B 1
H91K H 0.5843 0.6856 0.2107 0.046 Uiso 1 1 calc R B 1
H91L H 0.5259 0.7166 0.1405 0.046 Uiso 1 1 calc R B 1
O14 O 0.46462(14) 0.64234(11) 0.17669(11) 0.0351(5) Uani 1 1 d DU B 1
C917 C 0.4295(2) 0.67773(17) 0.22319(18) 0.0383(9) Uani 1 1 d DU B 1
H91M H 0.3679 0.6625 0.2165 0.046 Uiso 1 1 calc R B 1
H91N H 0.4285 0.7279 0.2140 0.046 Uiso 1 1 calc R B 1
C918 C 0.4811(2) 0.66530(17) 0.29403(18) 0.0415(9) Uani 1 1 d DU B 1
H91O H 0.5434 0.6792 0.3017 0.050 Uiso 1 1 calc R B 1
H91P H 0.4562 0.6921 0.3244 0.050 Uiso 1 1 calc R B 1
O15 O 0.3205(6) 0.5183(5) 0.1958(3) 0.0310(16) Uani 0.557(5) 1 d PDU B 1
C919 C 0.3086(6) 0.4822(4) 0.2521(4) 0.033(2) Uani 0.557(5) 1 d PDU B 1
H91Q H 0.2446 0.4774 0.2465 0.040 Uiso 0.557(5) 1 calc PR B 1
H91R H 0.3346 0.5097 0.2929 0.040 Uiso 0.557(5) 1 calc PR B 1
C920 C 0.3505(4) 0.4115(3) 0.2606(4) 0.0388(17) Uani 0.557(5) 1 d PDU B 1
H92A H 0.3414 0.3880 0.3001 0.047 Uiso 0.557(5) 1 calc PR B 1
H92B H 0.3244 0.3827 0.2207 0.047 Uiso 0.557(5) 1 calc PR B 1
O16 O 0.4425(4) 0.4225(3) 0.2695(3) 0.0402(15) Uani 0.557(5) 1 d PDU B 1
C921 C 0.4870(8) 0.3630(6) 0.2557(5) 0.048(2) Uani 0.557(5) 1 d PDU B 1
H92C H 0.4653 0.3216 0.2737 0.058 Uiso 0.557(5) 1 calc PR B 1
H92D H 0.5510 0.3675 0.2785 0.058 Uiso 0.557(5) 1 calc PR B 1
C922 C 0.4724(5) 0.3539(3) 0.1814(4) 0.0457(19) Uani 0.557(5) 1 d PDU B 1
H92E H 0.5030 0.3119 0.1728 0.055 Uiso 0.557(5) 1 calc PR B 1
H92F H 0.4087 0.3492 0.1580 0.055 Uiso 0.557(5) 1 calc PR B 1
O17 O 0.5073(4) 0.4138(3) 0.1579(3) 0.0394(14) Uani 0.557(5) 1 d PDU B 1
C923 C 0.4865(6) 0.4195(6) 0.0876(5) 0.045(3) Uani 0.557(5) 1 d PDU B 1
H92G H 0.4956 0.3742 0.0687 0.054 Uiso 0.557(5) 1 calc PR B 1
H92H H 0.5268 0.4532 0.0763 0.054 Uiso 0.557(5) 1 calc PR B 1
C924 C 0.3919(5) 0.4425(4) 0.0567(4) 0.055(2) Uani 0.557(5) 1 d PDU B 1
H92I H 0.3782 0.4453 0.0076 0.066 Uiso 0.557(5) 1 calc PR B 1
H92J H 0.3506 0.4093 0.0677 0.066 Uiso 0.557(5) 1 calc PR B 1
O18 O 0.3838(4) 0.5086(3) 0.0839(3) 0.0403(15) Uani 0.557(5) 1 d PDU B 1
C925 C 0.2958(5) 0.5278(5) 0.0795(4) 0.038(2) Uani 0.557(5) 1 d PDU B 1
H92K H 0.2563 0.5138 0.0355 0.045 Uiso 0.557(5) 1 calc PR B 1
H92L H 0.2923 0.5786 0.0831 0.045 Uiso 0.557(5) 1 calc PR B 1
C926 C 0.2648(4) 0.4946(4) 0.1337(3) 0.0381(16) Uani 0.557(5) 1 d PDU B 1
H92M H 0.2028 0.5075 0.1288 0.046 Uiso 0.557(5) 1 calc PR B 1
H92N H 0.2683 0.4437 0.1310 0.046 Uiso 0.557(5) 1 calc PR B 1
O25 O 0.5122(5) 0.4025(4) 0.1911(4) 0.0387(18) Uani 0.443(5) 1 d PDU B 2
C719 C 0.4660(6) 0.3722(4) 0.1283(4) 0.046(2) Uani 0.443(5) 1 d PDU B 2
H71A H 0.4070 0.3561 0.1291 0.055 Uiso 0.443(5) 1 calc PR B 2
H71B H 0.4992 0.3321 0.1190 0.055 Uiso 0.443(5) 1 calc PR B 2
C720 C 0.4570(8) 0.4263(7) 0.0758(6) 0.042(3) Uani 0.443(5) 1 d PDU B 2
H72A H 0.5164 0.4397 0.0736 0.050 Uiso 0.443(5) 1 calc PR B 2
H72B H 0.4240 0.4069 0.0318 0.050 Uiso 0.443(5) 1 calc PR B 2
O26 O 0.4124(5) 0.4857(4) 0.0886(4) 0.0405(19) Uani 0.443(5) 1 d PDU B 2
C721 C 0.3183(5) 0.4755(4) 0.0695(4) 0.038(2) Uani 0.443(5) 1 d PDU B 2
H72C H 0.3041 0.4291 0.0833 0.045 Uiso 0.443(5) 1 calc PR B 2
H72D H 0.2930 0.4798 0.0205 0.045 Uiso 0.443(5) 1 calc PR B 2
C722 C 0.2819(7) 0.5308(6) 0.1046(4) 0.030(2) Uani 0.443(5) 1 d PDU B 2
H72E H 0.2964 0.5767 0.0899 0.036 Uiso 0.443(5) 1 calc PR B 2
H72F H 0.2168 0.5267 0.0918 0.036 Uiso 0.443(5) 1 calc PR B 2
O27 O 0.3158(8) 0.5264(6) 0.1748(4) 0.031(2) Uani 0.443(5) 1 d PDU B 2
C723 C 0.2748(5) 0.4750(4) 0.2051(4) 0.034(2) Uani 0.443(5) 1 d PDU B 2
H72G H 0.2696 0.4309 0.1803 0.041 Uiso 0.443(5) 1 calc PR B 2
H72H H 0.2150 0.4901 0.2046 0.041 Uiso 0.443(5) 1 calc PR B 2
C724 C 0.3321(6) 0.4655(6) 0.2760(5) 0.034(3) Uani 0.443(5) 1 d PDU B 2
H72I H 0.3353 0.5097 0.3003 0.041 Uiso 0.443(5) 1 calc PR B 2
H72J H 0.3048 0.4308 0.2983 0.041 Uiso 0.443(5) 1 calc PR B 2
O28 O 0.4183(5) 0.4440(4) 0.2791(4) 0.0343(17) Uani 0.443(5) 1 d PDU B 2
C725 C 0.4249(6) 0.3725(4) 0.2654(4) 0.045(2) Uani 0.443(5) 1 d PDU B 2
H72K H 0.3737 0.3578 0.2281 0.054 Uiso 0.443(5) 1 calc PR B 2
H72L H 0.4261 0.3445 0.3053 0.054 Uiso 0.443(5) 1 calc PR B 2
C726 C 0.5092(9) 0.3626(8) 0.2471(7) 0.051(3) Uani 0.443(5) 1 d PDU B 2
H72M H 0.5598 0.3754 0.2858 0.062 Uiso 0.443(5) 1 calc PR B 2
H72N H 0.5154 0.3131 0.2374 0.062 Uiso 0.443(5) 1 calc PR B 2

loop_
_atom_site_aniso_label
_atom_site_aniso_U_11
_atom_site_aniso_U_22
_atom_site_aniso_U_33
_atom_site_aniso_U_23
_atom_site_aniso_U_13
_atom_site_aniso_U_12
Nb1 0.01574(13) 0.01917(13) 0.02653(14) -0.00050(14) 0.00674(10) 0.00073(13)
Na1 0.0209(6) 0.0222(6) 0.0372(7) -0.0022(5) 0.0060(5) -0.0018(5)
N1 0.0187(13) 0.0245(14) 0.0293(14) 0.0005(11) 0.0081(11) 0.0011(11)
N2 0.0167(13) 0.0219(13) 0.0330(15) -0.0022(11) 0.0068(11) 0.0001(10)
N3 0.0186(13) 0.0220(13) 0.0291(15) -0.0017(11) 0.0073(11) 0.0002(10)
N4 0.0180(12) 0.0202(12) 0.0299(13) -0.0006(13) 0.0060(10) -0.0009(12)
C11 0.0257(17) 0.0251(17) 0.0273(18) 0.0021(14) 0.0103(14) -0.0007(13)
C12 0.0263(17) 0.0223(17) 0.0313(18) 0.0021(14) 0.0108(15) 0.0018(13)
C13 0.0251(18) 0.0269(18) 0.040(2) 0.0050(15) 0.0137(16) 0.0018(14)
C14 0.0292(18) 0.0315(18) 0.038(2) 0.0024(15) 0.0117(16) -0.0069(15)
C15 0.040(2) 0.0217(17) 0.038(2) 0.0012(15) 0.0191(17) -0.0053(15)
C16 0.0296(18) 0.0237(17) 0.036(2) 0.0017(14) 0.0157(15) 0.0001(14)
C131 0.0247(19) 0.038(2) 0.063(3) 0.0015(18) 0.0174(18) -0.0008(16)
C151 0.050(2) 0.0278(19) 0.052(2) -0.0041(17) 0.0233(19) -0.0095(17)
C17 0.0245(17) 0.0318(18) 0.0282(18) 0.0038(14) 0.0069(14) 0.0082(14)
C171 0.0286(17) 0.051(2) 0.0301(17) 0.0012(19) 0.0017(14) -0.0050(18)
C172 0.040(2) 0.041(2) 0.0288(19) 0.0017(16) 0.0117(16) 0.0034(17)
C173 0.039(2) 0.054(2) 0.038(2) 0.0024(18) 0.0079(17) 0.0236(18)
C21 0.0242(16) 0.0154(15) 0.0318(18) 0.0009(13) 0.0101(14) 0.0020(13)
C22 0.0258(17) 0.0247(17) 0.0327(18) -0.0022(14) 0.0096(14) 0.0029(14)
C23 0.0235(17) 0.0246(17) 0.046(2) -0.0032(15) 0.0125(16) 0.0027(14)
C24 0.0259(18) 0.0288(19) 0.049(2) 0.0001(16) 0.0159(16) 0.0079(15)
C25 0.039(2) 0.0250(18) 0.037(2) -0.0027(15) 0.0173(16) 0.0079(15)
C26 0.0234(17) 0.0243(17) 0.0346(19) -0.0034(15) 0.0041(15) 0.0035(14)
C231 0.0247(19) 0.048(2) 0.055(2) -0.0083(19) 0.0096(17) 0.0020(17)
C27 0.0236(17) 0.0183(16) 0.042(2) 0.0032(14) 0.0087(15) -0.0017(13)
C271 0.036(2) 0.036(2) 0.073(3) 0.0213(19) 0.016(2) 0.0040(17)
C272 0.037(2) 0.037(2) 0.055(2) -0.0136(18) 0.0161(18) -0.0096(17)
C273 0.032(2) 0.0278(19) 0.055(2) 0.0034(17) 0.0181(18) -0.0016(15)
C31 0.0210(16) 0.0254(16) 0.0253(17) -0.0057(13) 0.0065(13) -0.0002(12)
C32 0.0274(18) 0.0302(17) 0.0283(18) 0.0001(14) 0.0110(15) 0.0028(14)
C33 0.036(2) 0.040(2) 0.0273(19) -0.0002(15) 0.0061(16) 0.0059(16)
C34 0.0244(18) 0.047(2) 0.0299(19) -0.0052(15) -0.0007(15) 0.0103(15)
C35 0.0225(17) 0.0372(18) 0.0303(19) -0.0095(15) 0.0049(15) -0.0015(15)
C36 0.0274(17) 0.0258(17) 0.0300(19) -0.0051(14) 0.0078(15) -0.0007(14)
C331 0.049(2) 0.054(2) 0.039(2) 0.0123(19) 0.0059(19) 0.016(2)
C351 0.0244(19) 0.053(2) 0.050(2) -0.0102(19) 0.0070(17) -0.0040(17)
C37 0.0248(17) 0.0233(17) 0.0284(18) -0.0053(13) 0.0102(14) 0.0002(13)
C371 0.043(2) 0.0262(18) 0.045(2) -0.0002(16) 0.0250(18) 0.0031(16)
C372 0.037(2) 0.0269(18) 0.038(2) -0.0027(15) 0.0120(16) 0.0008(15)
C373 0.0272(18) 0.0252(18) 0.045(2) -0.0064(15) 0.0082(16) 0.0082(14)
C41 0.0191(15) 0.0272(16) 0.0338(17) 0.0046(17) 0.0057(13) 0.0030(16)
O411 0.0249(13) 0.0495(16) 0.076(2) -0.0266(14) 0.0109(13) -0.0117(12)
O412 0.0278(14) 0.0400(15) 0.077(2) -0.0111(14) 0.0181(13) 0.0051(11)
C251 0.045(2) 0.056(2) 0.042(2) 0.0030(19) 0.0223(18) 0.0151(19)
C81 0.040(3) 0.038(3) 0.035(3) -0.007(2) 0.000(3) 0.012(2)
C82 0.039(5) 0.040(4) 0.055(5) -0.012(4) 0.013(5) 0.000(3)
C83 0.052(4) 0.029(3) 0.060(4) 0.005(3) 0.018(3) 0.008(3)
C84 0.040(3) 0.048(3) 0.055(4) -0.004(3) 0.008(3) 0.011(3)
C85 0.036(4) 0.060(4) 0.035(3) -0.001(3) 0.005(3) 0.008(3)
C86 0.062(4) 0.035(5) 0.042(4) -0.011(5) 0.017(4) -0.010(4)
C811 0.068(5) 0.051(4) 0.052(4) -0.005(3) -0.002(4) 0.028(4)
C61 0.066(9) 0.047(8) 0.046(8) 0.001(7) 0.017(7) 0.016(6)
C62 0.044(10) 0.071(11) 0.052(10) -0.010(11) 0.009(9) -0.001(8)
C63 0.064(8) 0.066(11) 0.045(9) -0.011(11) 0.018(8) -0.027(9)
C64 0.062(10) 0.061(10) 0.057(10) 0.007(8) -0.005(9) 0.001(8)
C65 0.044(8) 0.059(9) 0.040(8) -0.001(7) 0.001(7) 0.009(7)
C66 0.057(11) 0.054(10) 0.033(10) -0.011(9) 0.011(9) 0.010(8)
C611 0.20(2) 0.049(11) 0.077(14) 0.019(11) 0.040(15) 0.058(13)
O11 0.0307(13) 0.0351(14) 0.0455(15) -0.0091(11) 0.0148(12) -0.0070(11)
C911 0.036(2) 0.055(2) 0.035(2) -0.0012(18) 0.0100(17) -0.0064(18)
C912 0.037(2) 0.055(2) 0.033(2) -0.0036(18) 0.0053(17) -0.0052(18)
O12 0.0276(13) 0.0366(13) 0.0381(14) -0.0012(11) 0.0056(10) -0.0019(10)
C913 0.0208(18) 0.037(2) 0.048(2) -0.0004(17) 0.0072(16) 0.0027(15)
C914 0.0227(18) 0.038(2) 0.040(2) -0.0039(16) 0.0079(15) 0.0002(15)
O13 0.0257(12) 0.0382(13) 0.0396(14) -0.0045(11) 0.0089(11) -0.0008(10)
C915 0.040(2) 0.039(2) 0.038(2) 0.0075(16) 0.0141(17) -0.0020(17)
C916 0.032(2) 0.0321(19) 0.050(2) 0.0060(17) 0.0093(17) -0.0041(15)
O14 0.0289(13) 0.0276(12) 0.0466(15) 0.0024(11) 0.0078(11) -0.0010(10)
C917 0.032(2) 0.0261(18) 0.060(2) -0.0062(17) 0.0188(18) 0.0000(15)
C918 0.039(2) 0.032(2) 0.060(2) -0.0155(18) 0.0240(19) -0.0058(16)
O15 0.023(3) 0.024(3) 0.044(4) -0.002(3) 0.007(3) 0.002(2)
C919 0.020(4) 0.028(5) 0.050(5) 0.003(4) 0.008(4) 0.000(3)
C920 0.028(3) 0.031(4) 0.062(5) 0.004(3) 0.020(3) -0.003(3)
O16 0.030(3) 0.025(3) 0.068(4) 0.006(3) 0.018(3) 0.003(2)
C921 0.032(5) 0.024(4) 0.089(6) 0.017(4) 0.018(5) 0.009(4)
C922 0.028(4) 0.018(3) 0.097(6) -0.012(4) 0.028(4) -0.007(3)
O17 0.028(3) 0.023(3) 0.066(4) -0.007(3) 0.011(3) -0.004(2)
C923 0.028(6) 0.049(5) 0.056(5) -0.026(4) 0.008(4) 0.002(4)
C924 0.040(5) 0.056(5) 0.063(5) -0.028(4) 0.005(4) 0.003(4)
O18 0.027(3) 0.038(3) 0.050(3) -0.006(3) 0.003(3) 0.003(2)
C925 0.024(4) 0.044(5) 0.041(5) -0.005(4) 0.002(3) 0.007(3)
C926 0.019(3) 0.034(4) 0.053(4) -0.010(3) -0.003(3) 0.002(3)
O25 0.025(3) 0.029(4) 0.059(5) -0.011(3) 0.008(4) 0.006(3)
C719 0.033(5) 0.039(5) 0.072(6) -0.027(4) 0.025(5) -0.005(4)
C720 0.023(7) 0.055(6) 0.053(6) -0.021(5) 0.018(6) -0.016(5)
O26 0.025(4) 0.052(5) 0.045(4) -0.012(4) 0.012(3) -0.007(3)
C721 0.022(4) 0.043(5) 0.045(5) -0.009(4) 0.004(3) -0.011(4)
C722 0.018(4) 0.029(5) 0.042(6) 0.008(5) 0.006(4) -0.006(4)
O27 0.025(4) 0.026(4) 0.039(4) 0.000(4) 0.006(4) -0.008(3)
C723 0.024(4) 0.029(4) 0.049(5) 0.001(4) 0.013(4) -0.007(4)
C724 0.037(6) 0.033(6) 0.036(6) 0.007(5) 0.016(5) 0.002(4)
O28 0.030(4) 0.033(4) 0.038(4) 0.000(3) 0.008(3) -0.009(3)
C725 0.051(6) 0.025(4) 0.053(5) 0.007(4) 0.007(4) -0.002(4)
C726 0.053(8) 0.022(5) 0.073(7) -0.002(5) 0.009(6) 0.013(6)

loop_
_atom_type_symbol
_atom_type_description
_atom_type_scat_dispersion_real
_atom_type_scat_dispersion_imag
_atom_type_scat_source
C C 0.0033 0.0016 'International Tables Vol C Tables 4.2.6.8 and 6.1.1.4'
H H 0.0000 0.0000 'International Tables Vol C Tables 4.2.6.8 and 6.1.1.4'
N N 0.0061 0.0033 'International Tables Vol C Tables 4.2.6.8 and 6.1.1.4'
O O 0.0106 0.0060 'International Tables Vol C Tables 4.2.6.8 and 6.1.1.4'
Na Na 0.0362 0.0249 'International Tables Vol C Tables 4.2.6.8 and 6.1.1.4'
Nb Nb -2.0727 0.6215 'International Tables Vol C Tables 4.2.6.8 and 6.1.1.4'

loop_
_geom_angle_atom_site_label_1
_geom_angle_atom_site_label_2
_geom_angle_atom_site_label_3
_geom_angle
_geom_angle_site_symmetry_1
_geom_angle_site_symmetry_3
_geom_angle_publ_flag
N4 Nb1 N3 106.56(10) . . ?
N4 Nb1 N1 105.99(10) . . ?
N3 Nb1 N1 110.89(10) . . ?
N4 Nb1 N2 108.68(11) . . ?
N3 Nb1 N2 111.42(10) . . ?
N1 Nb1 N2 112.93(10) . . ?
O25 Na1 O17 16.89(17) . . ?
O25 Na1 O14 152.6(2) . . ?
O17 Na1 O14 136.30(16) . . ?
O25 Na1 O15 103.5(3) . . ?
O17 Na1 O15 105.0(3) . . ?
O14 Na1 O15 89.3(2) . . ?
O25 Na1 O12 80.44(19) . . ?
O17 Na1 O12 90.59(16) . . ?
O14 Na1 O12 106.37(8) . . ?
O15 Na1 O12 137.57(16) . . ?
O25 Na1 O27 105.2(3) . . ?
O17 Na1 O27 103.4(3) . . ?
O14 Na1 O27 83.3(2) . . ?
O15 Na1 O27 10.6(2) . . ?
O12 Na1 O27 147.94(19) . . ?
O25 Na1 O16 55.5(2) . . ?
O17 Na1 O16 70.45(18) . . ?
O14 Na1 O16 151.14(15) . . ?
O15 Na1 O16 69.8(2) . . ?
O12 Na1 O16 79.29(16) . . ?
O27 Na1 O16 78.6(2) . . ?
O25 Na1 O28 70.0(2) . . ?
O17 Na1 O28 84.3(2) . . ?
O14 Na1 O28 136.31(17) . . ?
O15 Na1 O28 59.4(2) . . ?
O12 Na1 O28 83.93(18) . . ?
O27 Na1 O28 69.3(2) . . ?
O16 Na1 O28 14.84(14) . . ?
O25 Na1 O11 135.72(19) . . ?
O17 Na1 O11 152.42(16) . . ?
O14 Na1 O11 69.67(8) . . ?
O15 Na1 O11 80.5(2) . . ?
O12 Na1 O11 69.24(8) . . ?
O27 Na1 O11 86.7(2) . . ?
O16 Na1 O11 86.93(16) . . ?
O28 Na1 O11 75.27(17) . . ?
O25 Na1 O26 68.9(2) . . ?
O17 Na1 O26 54.1(2) . . ?
O14 Na1 O26 91.1(2) . . ?
O15 Na1 O26 77.2(2) . . ?
O12 Na1 O26 139.37(17) . . ?
O27 Na1 O26 68.8(2) . . ?
O16 Na1 O26 102.9(3) . . ?
O28 Na1 O26 108.6(3) . . ?
O11 Na1 O26 150.67(18) . . ?
O25 Na1 O13 89.6(2) . . ?
O17 Na1 O13 80.47(15) . . ?
O14 Na1 O13 68.98(8) . . ?
O15 Na1 O13 150.76(17) . . ?
O12 Na1 O13 69.76(8) . . ?
O27 Na1 O13 140.39(19) . . ?
O16 Na1 O13 136.95(14) . . ?
O28 Na1 O13 149.26(17) . . ?
O11 Na1 O13 108.15(8) . . ?
O26 Na1 O13 83.61(18) . . ?
O25 Na1 O18 81.7(2) . . ?
O17 Na1 O18 67.57(18) . . ?
O14 Na1 O18 80.93(15) . . ?
O15 Na1 O18 67.9(2) . . ?
O12 Na1 O18 152.01(14) . . ?
O27 Na1 O18 58.4(2) . . ?
O16 Na1 O18 107.6(2) . . ?
O28 Na1 O18 109.8(2) . . ?
O11 Na1 O18 136.87(14) . . ?
O26 Na1 O18 13.84(16) . . ?
O13 Na1 O18 88.79(16) . . ?
C11 N1 C17 116.0(2) . . ?
C11 N1 Nb1 113.34(18) . . ?
C17 N1 Nb1 129.66(19) . . ?
C21 N2 C27 113.8(2) . . ?
C21 N2 Nb1 112.27(17) . . ?
C27 N2 Nb1 133.17(18) . . ?
C31 N3 C37 114.0(2) . . ?
C31 N3 Nb1 114.94(18) . . ?
C37 N3 Nb1 130.61(18) . . ?
C41 N4 Nb1 175.8(2) . . ?
C16 C11 C12 118.3(3) . . ?
C16 C11 N1 122.0(3) . . ?
C12 C11 N1 119.7(3) . . ?
C13 C12 C11 121.4(3) . . ?
C14 C13 C12 118.5(3) . . ?
C14 C13 C131 121.8(3) . . ?
C12 C13 C131 119.6(3) . . ?
C15 C14 C13 121.3(3) . . ?
C16 C15 C14 119.1(3) . . ?
C16 C15 C151 120.0(3) . . ?
C14 C15 C151 120.9(3) . . ?
C15 C16 C11 121.4(3) . . ?
N1 C17 C171 109.0(2) . . ?
N1 C17 C172 110.7(2) . . ?
C171 C17 C172 109.1(3) . . ?
N1 C17 C173 109.8(3) . . ?
C171 C17 C173 108.7(3) . . ?
C172 C17 C173 109.6(3) . . ?
C26 C21 C22 118.6(3) . . ?
C26 C21 N2 120.7(3) . . ?
C22 C21 N2 120.7(3) . . ?
C23 C22 C21 121.0(3) . . ?
C24 C23 C22 118.2(3) . . ?
C24 C23 C231 120.3(3) . . ?
C22 C23 C231 121.5(3) . . ?
C25 C24 C23 122.6(3) . . ?
C24 C25 C26 117.8(3) . . ?
C24 C25 C251 122.4(3) . . ?
C26 C25 C251 119.7(3) . . ?
C21 C26 C25 121.7(3) . . ?
N2 C27 C273 108.9(2) . . ?
N2 C27 C272 110.4(3) . . ?
C273 C27 C272 110.3(3) . . ?
N2 C27 C271 110.1(2) . . ?
C273 C27 C271 109.3(3) . . ?
C272 C27 C271 107.9(3) . . ?
C32 C31 C36 119.2(3) . . ?
C32 C31 N3 121.0(3) . . ?
C36 C31 N3 119.8(3) . . ?
C33 C32 C31 121.1(3) . . ?
C32 C33 C34 118.4(3) . . ?
C32 C33 C331 120.2(3) . . ?
C34 C33 C331 121.4(3) . . ?
C35 C34 C33 122.0(3) . . ?
C34 C35 C36 118.5(3) . . ?
C34 C35 C351 121.2(3) . . ?
C36 C35 C351 120.3(3) . . ?
C31 C36 C35 120.9(3) . . ?
N3 C37 C373 109.4(2) . . ?
N3 C37 C371 110.5(2) . . ?
C373 C37 C371 109.6(3) . . ?
N3 C37 C372 109.1(2) . . ?
C373 C37 C372 107.3(3) . . ?
C371 C37 C372 111.0(3) . . ?
O411 C41 O412 127.2(3) . . ?
O411 C41 N4 116.5(3) . . ?
O412 C41 N4 116.2(3) . . ?
C86 C81 C82 117.4(6) . . ?
C86 C81 C811 121.9(6) . . ?
C82 C81 C811 120.7(6) . . ?
C83 C82 C81 121.1(7) . . ?
C82 C83 C84 119.8(7) . . ?
C85 C84 C83 120.3(6) . . ?
C86 C85 C84 119.5(6) . . ?
C85 C86 C81 121.9(6) . . ?
C62 C61 C66 118.7(15) . . ?
C62 C61 C611 127.2(16) . . ?
C66 C61 C611 114.0(15) . . ?
C63 C62 C61 121.7(15) . . ?
C64 C63 C62 116.1(15) . . ?
C63 C64 C65 121.8(16) . . ?
C66 C65 C64 121.9(16) . . ?
C65 C66 C61 117.1(16) . . ?
C918 O11 C911 114.0(3) . . ?
C918 O11 Na1 113.54(19) . . ?
C911 O11 Na1 108.84(19) . . ?
O11 C911 C912 111.8(3) . . ?
O12 C912 C911 107.5(3) . . ?
C912 O12 C913 113.9(2) . . ?
C912 O12 Na1 115.89(19) . . ?
C913 O12 Na1 108.92(18) . . ?
O12 C913 C914 112.2(3) . . ?
O13 C914 C913 107.6(3) . . ?
C914 O13 C915 113.9(2) . . ?
C914 O13 Na1 112.03(18) . . ?
C915 O13 Na1 108.08(18) . . ?
O13 C915 C916 112.3(3) . . ?
O14 C916 C915 106.8(3) . . ?
C917 O14 C916 114.2(2) . . ?
C917 O14 Na1 107.51(18) . . ?
C916 O14 Na1 116.02(18) . . ?
O14 C917 C918 113.0(3) . . ?
O11 C918 C917 106.4(3) . . ?
C926 O15 C919 113.6(8) . . ?
C926 O15 Na1 116.4(5) . . ?
C919 O15 Na1 107.7(5) . . ?
O15 C919 C920 112.5(7) . . ?
O16 C920 C919 106.1(6) . . ?
C921 O16 C920 113.6(8) . . ?
C921 O16 Na1 108.6(6) . . ?
C920 O16 Na1 115.2(4) . . ?
O16 C921 C922 111.5(7) . . ?
O17 C922 C921 107.5(8) . . ?
C923 O17 C922 115.1(8) . . ?
C923 O17 Na1 111.4(6) . . ?
C922 O17 Na1 113.7(5) . . ?
O17 C923 C924 111.5(7) . . ?
O18 C924 C923 106.7(7) . . ?
C925 O18 C924 114.3(7) . . ?
C925 O18 Na1 107.8(5) . . ?
C924 O18 Na1 113.0(4) . . ?
O18 C925 C926 111.7(6) . . ?
O15 C926 C925 107.5(6) . . ?
C726 O25 C719 113.9(10) . . ?
C726 O25 Na1 109.6(7) . . ?
C719 O25 Na1 116.6(5) . . ?
O25 C719 C720 107.6(9) . . ?
O26 C720 C719 112.0(9) . . ?
C720 O26 C721 111.6(9) . . ?
C720 O26 Na1 109.1(7) . . ?
C721 O26 Na1 114.1(5) . . ?
O26 C721 C722 106.2(7) . . ?
O27 C722 C721 112.5(8) . . ?
C722 O27 C723 114.8(9) . . ?
C722 O27 Na1 110.1(7) . . ?
C723 O27 Na1 114.6(6) . . ?
O27 C723 C724 107.5(8) . . ?
O28 C724 C723 112.2(7) . . ?
C724 O28 C725 113.9(8) . . ?
C724 O28 Na1 109.1(6) . . ?
C725 O28 Na1 113.5(5) . . ?
O28 C725 C726 107.4(9) . . ?
O25 C726 C725 112.9(9) . . ?

loop_
_geom_bond_atom_site_label_1
_geom_bond_atom_site_label_2
_geom_bond_distance
_geom_bond_site_symmetry_2
_geom_bond_publ_flag
Nb1 N4 1.764(2) . ?
Nb1 N3 2.014(2) . ?
Nb1 N1 2.022(2) . ?
Nb1 N2 2.025(2) . ?
Na1 O25 2.408(8) . ?
Na1 O17 2.430(7) . ?
Na1 O14 2.432(2) . ?
Na1 O15 2.432(9) . ?
Na1 O12 2.435(2) . ?
Na1 O27 2.458(12) . ?
Na1 O16 2.459(7) . ?
Na1 O28 2.484(8) . ?
Na1 O11 2.493(3) . ?
Na1 O26 2.501(9) . ?
Na1 O13 2.526(2) . ?
Na1 O18 2.597(7) . ?
N1 C11 1.446(4) . ?
N1 C17 1.499(4) . ?
N2 C21 1.448(4) . ?
N2 C27 1.502(4) . ?
N3 C31 1.448(4) . ?
N3 C37 1.509(4) . ?
N4 C41 1.449(4) . ?
C11 C16 1.393(4) . ?
C11 C12 1.398(4) . ?
C12 C13 1.395(4) . ?
C13 C14 1.391(4) . ?
C13 C131 1.506(4) . ?
C14 C15 1.390(4) . ?
C15 C16 1.386(4) . ?
C15 C151 1.515(4) . ?
C17 C171 1.525(4) . ?
C17 C172 1.528(4) . ?
C17 C173 1.535(4) . ?
C21 C26 1.382(4) . ?
C21 C22 1.400(4) . ?
C22 C23 1.398(4) . ?
C23 C24 1.382(5) . ?
C23 C231 1.511(4) . ?
C24 C25 1.382(5) . ?
C25 C26 1.401(4) . ?
C25 C251 1.499(5) . ?
C27 C273 1.517(4) . ?
C27 C272 1.524(4) . ?
C27 C271 1.534(4) . ?
C31 C32 1.394(4) . ?
C31 C36 1.396(4) . ?
C32 C33 1.389(4) . ?
C33 C34 1.398(5) . ?
C33 C331 1.509(5) . ?
C34 C35 1.385(5) . ?
C35 C36 1.396(4) . ?
C35 C351 1.512(4) . ?
C37 C373 1.511(4) . ?
C37 C371 1.521(4) . ?
C37 C372 1.545(4) . ?
C41 O411 1.226(4) . ?
C41 O412 1.246(4) . ?
C81 C86 1.380(8) . ?
C81 C82 1.390(8) . ?
C81 C811 1.492(7) . ?
C82 C83 1.364(9) . ?
C83 C84 1.373(8) . ?
C84 C85 1.368(7) . ?
C85 C86 1.361(8) . ?
C61 C62 1.385(14) . ?
C61 C66 1.392(14) . ?
C61 C611 1.478(15) . ?
C62 C63 1.369(14) . ?
C63 C64 1.346(14) . ?
C64 C65 1.362(14) . ?
C65 C66 1.331(15) . ?
O11 C918 1.414(4) . ?
O11 C911 1.436(4) . ?
C911 C912 1.506(4) . ?
C912 O12 1.423(4) . ?
O12 C913 1.434(4) . ?
C913 C914 1.501(4) . ?
C914 O13 1.426(4) . ?
O13 C915 1.433(4) . ?
C915 C916 1.503(4) . ?
C916 O14 1.431(4) . ?
O14 C917 1.430(4) . ?
C917 C918 1.490(5) . ?
O15 C926 1.418(9) . ?
O15 C919 1.429(9) . ?
C919 C920 1.509(8) . ?
C920 O16 1.432(8) . ?
O16 C921 1.424(10) . ?
C921 C922 1.517(11) . ?
C922 O17 1.430(8) . ?
O17 C923 1.416(10) . ?
C923 C924 1.516(8) . ?
C924 O18 1.424(8) . ?
O18 C925 1.420(8) . ?
C925 C926 1.507(8) . ?
O25 C726 1.418(12) . ?
O25 C719 1.431(9) . ?
C719 C720 1.497(11) . ?
C720 O26 1.416(11) . ?
O26 C721 1.440(9) . ?
C721 C722 1.507(9) . ?
C722 O27 1.412(10) . ?
O27 C723 1.435(10) . ?
C723 C724 1.508(9) . ?
C724 O28 1.410(10) . ?
O28 C725 1.426(9) . ?
C725 C726 1.505(11) . ?
